data_7150899
loop_
_publ_author_name
'Alcaide, Benito'
'Almendros, Pedro'
'Luna, Amparo'
'Torres, M. Rosario'

_publ_section_title
;
 Stereoselective NaN3-catalyzed halonitroaldol-type reaction of
 azetidine-2,3-diones in aqueous media
;
_journal_issue 9
_journal_name_full 'Organic &amp;  Biomolecular Chemistry'
_journal_page_first 1635
_journal_page_last 1640
_journal_paper_doi 10.1039/b802011f
_journal_volume 6
_journal_year 2008
_chemical_formula_sum 'C16 H18 N2 O7'
_chemical_formula_weight 350.32
_chemical_name_systematic
;
?
;
_space_group_IT_number 4
_symmetry_cell_setting monoclinic
_symmetry_space_group_name_Hall 'P 2yb'
_symmetry_space_group_name_H-M 'P 1 21 1'
_atom_sites_solution_hydrogens geom
_atom_sites_solution_primary direct
_atom_sites_solution_secondary difmap
_audit_creation_method SHELXL-97
_cell_angle_alpha 90.00
_cell_angle_beta 90.669(2)
_cell_angle_gamma 90.00
_cell_formula_units_Z 2
_cell_length_a 11.0409(11)
_cell_length_b 6.1566(6)
_cell_length_c 12.5748(13)
_cell_measurement_temperature 296(2)
_cell_volume 854.71(15)
_computing_cell_refinement 'Bruker SMART'
_computing_data_collection 'Bruker SMART'
_computing_data_reduction 'Bruker SHELXTL'
_computing_molecular_graphics 'Bruker SHELXTL'
_computing_publication_material 'Bruker SHELXTL'
_computing_structure_refinement 'SHELXL-97 (Sheldrick, 1997)'
_computing_structure_solution 'SHELXS-97 (Sheldrick, 1990)'
_diffrn_ambient_temperature 296(2)
_diffrn_measured_fraction_theta_full 0.996
_diffrn_measured_fraction_theta_max 0.996
_diffrn_measurement_device_type 'CCD area detector'
_diffrn_measurement_method 'phi and omega scans'
_diffrn_radiation_monochromator graphite
_diffrn_radiation_source 'fine-focus sealed tube'
_diffrn_radiation_type MoK\a
_diffrn_radiation_wavelength 0.71073
_diffrn_reflns_av_R_equivalents 0.0405
_diffrn_reflns_av_sigmaI/netI 0.0712
_diffrn_reflns_limit_h_max 13
_diffrn_reflns_limit_h_min -13
_diffrn_reflns_limit_k_max 7
_diffrn_reflns_limit_k_min -7
_diffrn_reflns_limit_l_max 14
_diffrn_reflns_limit_l_min -15
_diffrn_reflns_number 7135
_diffrn_reflns_theta_full 26.00
_diffrn_reflns_theta_max 26.00
_diffrn_reflns_theta_min 1.62
_exptl_absorpt_coefficient_mu 0.108
_exptl_absorpt_correction_type none
_exptl_crystal_colour colorless
_exptl_crystal_density_diffrn 1.361
_exptl_crystal_density_method 'not measured'
_exptl_crystal_description prismatic
_exptl_crystal_F_000 368
_exptl_crystal_size_max 0.45
_exptl_crystal_size_mid 0.09
_exptl_crystal_size_min 0.08
_refine_diff_density_max 0.268
_refine_diff_density_min -0.257
_refine_diff_density_rms 0.034
_refine_ls_abs_structure_details 'Flack H D (1983), Acta Cryst. A39, 876-881'
_refine_ls_abs_structure_Flack 0.00
_refine_ls_extinction_method none
_refine_ls_goodness_of_fit_ref 0.913
_refine_ls_hydrogen_treatment mixed
_refine_ls_matrix_type full
_refine_ls_number_parameters 241
_refine_ls_number_reflns 3333
_refine_ls_number_restraints 1
_refine_ls_restrained_S_all 0.913
_refine_ls_R_factor_all 0.0919
_refine_ls_R_factor_gt 0.0410
_refine_ls_shift/su_max 0.002
_refine_ls_shift/su_mean 0.000
_refine_ls_structure_factor_coef Fsqd
_refine_ls_weighting_details 'calc w=1/[\s^2^(Fo^2^)+(0.0440P)^2^+0.0000P] where P=(Fo^2^+2Fc^2^)/3'
_refine_ls_weighting_scheme calc
_refine_ls_wR_factor_gt 0.0864
_refine_ls_wR_factor_ref 0.1024
_reflns_number_gt 1873
_reflns_number_total 3333
_reflns_threshold_expression >2sigma(I)
_cod_data_source_file b802011f.txt
_cod_data_source_block 2
_cod_depositor_comments
;
The following automatic conversions were performed:
'_symmetry_cell_setting' value 'Monoclinic' changed to 'monoclinic'
according to '/home/saulius/struct/CIF-dictionaries/cif_core.dic'
dictionary named 'cif_core.dic' version 2.4.1 from 2010-06-29.

Automatic conversion script
Id: cif_fix_enum 1527 2010-12-29 10:47:43Z saulius 
;
_cod_original_sg_symbol_H-M P2(1)
_cod_database_code 7150899

loop_
_symmetry_equiv_pos_as_xyz
'x, y, z'
'-x, y+1/2, -z'

loop_
_atom_site_label
_atom_site_type_symbol
_atom_site_fract_x
_atom_site_fract_y
_atom_site_fract_z
_atom_site_U_iso_or_equiv
_atom_site_adp_type
_atom_site_occupancy
_atom_site_symmetry_multiplicity
_atom_site_calc_flag
_atom_site_refinement_flags
_atom_site_disorder_assembly
_atom_site_disorder_group
C2 C 0.5970(3) 0.6489(5) 0.0712(2) 0.0482(8) Uani 1 1 d . . .
C3 C 0.7055(2) 0.7330(5) 0.0098(2) 0.0429(7) Uani 1 1 d . . .
C4 C 0.7179(2) 0.9153(5) 0.0921(2) 0.0431(7) Uani 1 1 d . . .
C5 C 0.8338(2) 0.8991(7) 0.1590(2) 0.0541(8) Uani 1 1 d . . .
C6 C 0.9407(3) 1.0162(9) 0.1145(3) 0.0976(16) Uani 1 1 d . . .
H6A H 0.9884 0.9203 0.0703 0.117 Uiso 1 1 calc R . .
H6B H 0.9151 1.1404 0.0725 0.117 Uiso 1 1 calc R . .
C7 C 0.9300(3) 1.1004(6) 0.2908(2) 0.0623(10) Uani 1 1 d . . .
C8 C 0.9059(4) 1.3275(9) 0.3166(5) 0.149(2) Uani 1 1 d . . .
H8A H 0.9804 1.3983 0.3360 0.223 Uiso 1 1 calc R . .
H8B H 0.8509 1.3348 0.3751 0.223 Uiso 1 1 calc R . .
H8C H 0.8706 1.3986 0.2559 0.223 Uiso 1 1 calc R . .
C9 C 0.9867(3) 0.9784(10) 0.3796(3) 0.135(2) Uani 1 1 d . . .
H9A H 0.9860 0.8261 0.3633 0.202 Uiso 1 1 calc R . .
H9B H 0.9421 1.0036 0.4435 0.202 Uiso 1 1 calc R . .
H9C H 1.0687 1.0264 0.3896 0.202 Uiso 1 1 calc R . .
C10 C 0.7330(3) 0.7071(6) -0.1022(3) 0.0542(8) Uani 1 1 d . . .
C11 C 0.5322(2) 0.8883(5) 0.2234(2) 0.0402(7) Uani 1 1 d . . .
C12 C 0.5476(2) 1.0885(5) 0.2711(2) 0.0464(7) Uani 1 1 d . . .
H12 H 0.6089 1.1802 0.2481 0.056 Uiso 1 1 calc R . .
C13 C 0.4728(2) 1.1552(5) 0.3532(2) 0.0497(8) Uani 1 1 d . . .
H13 H 0.4853 1.2891 0.3858 0.060 Uiso 1 1 calc R . .
C14 C 0.3801(2) 1.0219(6) 0.3858(2) 0.0530(8) Uani 1 1 d . . .
C15 C 0.3639(3) 0.8265(6) 0.3361(2) 0.0645(10) Uani 1 1 d . . .
H15 H 0.3001 0.7382 0.3567 0.077 Uiso 1 1 calc R . .
C16 C 0.4386(3) 0.7562(5) 0.2566(2) 0.0551(8) Uani 1 1 d . . .
H16 H 0.4263 0.6209 0.2254 0.066 Uiso 1 1 calc R . .
C17 C 0.3184(3) 1.2638(7) 0.5232(3) 0.0865(13) Uani 1 1 d . . .
H17A H 0.4001 1.2728 0.5498 0.130 Uiso 1 1 calc R . .
H17B H 0.2634 1.2674 0.5817 0.130 Uiso 1 1 calc R . .
H17C H 0.3023 1.3845 0.4769 0.130 Uiso 1 1 calc R . .
N1 N 0.60987(17) 0.8152(4) 0.14291(17) 0.0400(6) Uani 1 1 d . . .
N2 N 0.7966(2) 0.8861(5) -0.1578(2) 0.0593(7) Uani 1 1 d . . .
O1 O 0.52786(18) 0.4988(4) 0.06260(15) 0.0661(6) Uani 1 1 d . . .
O2 O 0.80222(17) 0.5994(3) -0.02473(15) 0.0574(6) Uani 1 1 d . . .
O3 O 0.77764(18) 0.8991(4) -0.25303(17) 0.0760(7) Uani 1 1 d . . .
O4 O 0.8644(3) 0.9997(5) -0.10790(18) 0.0964(9) Uani 1 1 d . . .
O5 O 0.81765(15) 1.0002(4) 0.25889(14) 0.0624(7) Uani 1 1 d . . .
O6 O 1.0064(2) 1.0816(6) 0.20336(19) 0.1179(13) Uani 1 1 d . . .
O7 O 0.30300(18) 1.0688(4) 0.46665(16) 0.0759(7) Uani 1 1 d . . .
H4 H 0.705(2) 1.070(5) 0.067(2) 0.051(8) Uiso 1 1 d . . .
H10 H 0.682(3) 0.617(6) -0.147(2) 0.080(11) Uiso 1 1 d . . .
H5 H 0.859(2) 0.744(5) 0.1678(18) 0.043(8) Uiso 1 1 d . . .

loop_
_atom_site_aniso_label
_atom_site_aniso_U_11
_atom_site_aniso_U_22
_atom_site_aniso_U_33
_atom_site_aniso_U_23
_atom_site_aniso_U_13
_atom_site_aniso_U_12
C2 0.0412(17) 0.057(2) 0.0462(19) -0.0029(17) -0.0032(14) -0.0021(16)
C3 0.0382(16) 0.0477(18) 0.0429(18) -0.0036(15) 0.0037(14) 0.0029(15)
C4 0.0336(15) 0.051(2) 0.0449(17) 0.0012(16) 0.0067(13) -0.0078(14)
C5 0.0310(15) 0.071(2) 0.060(2) -0.0126(19) -0.0041(14) -0.0075(17)
C6 0.053(2) 0.172(4) 0.068(2) -0.049(3) 0.0132(19) -0.045(3)
C7 0.0501(19) 0.086(3) 0.0502(19) -0.0047(19) 0.0041(16) -0.0248(19)
C8 0.145(5) 0.086(4) 0.215(6) -0.037(4) -0.009(4) -0.012(3)
C9 0.083(3) 0.179(5) 0.141(4) 0.036(4) -0.063(3) -0.028(3)
C10 0.0474(19) 0.064(2) 0.052(2) 0.0017(19) 0.0044(17) -0.0012(17)
C11 0.0320(14) 0.0513(19) 0.0373(15) -0.0011(15) -0.0008(13) 0.0027(15)
C12 0.0363(15) 0.052(2) 0.0510(18) -0.0017(17) 0.0025(14) -0.0077(14)
C13 0.0422(17) 0.0506(19) 0.0563(19) -0.0100(16) 0.0001(15) 0.0009(15)
C14 0.0400(17) 0.075(3) 0.0438(18) -0.0075(18) 0.0092(15) -0.0044(17)
C15 0.058(2) 0.073(3) 0.063(2) -0.014(2) 0.0199(17) -0.0222(18)
C16 0.0500(18) 0.058(2) 0.057(2) -0.0136(17) 0.0154(17) -0.0180(16)
C17 0.090(3) 0.098(3) 0.072(2) -0.035(2) 0.014(2) 0.000(2)
N1 0.0298(12) 0.0488(15) 0.0415(13) -0.0064(12) 0.0024(10) -0.0058(11)
N2 0.0530(16) 0.074(2) 0.0510(18) -0.0004(18) 0.0132(14) 0.0106(16)
O1 0.0666(14) 0.0677(15) 0.0640(14) -0.0165(13) 0.0091(11) -0.0288(13)
O2 0.0511(12) 0.0664(15) 0.0550(12) 0.0011(12) 0.0098(10) 0.0164(11)
O3 0.0679(14) 0.110(2) 0.0502(13) 0.0167(15) -0.0015(11) 0.0208(15)
O4 0.125(2) 0.102(2) 0.0621(15) -0.0121(15) 0.0151(15) -0.0506(19)
O5 0.0371(11) 0.1067(18) 0.0434(12) -0.0059(13) -0.0019(9) -0.0168(12)
O6 0.0745(16) 0.202(4) 0.0773(17) -0.048(2) 0.0224(14) -0.078(2)
O7 0.0641(14) 0.098(2) 0.0657(14) -0.0237(15) 0.0278(12) -0.0106(14)

loop_
_atom_type_symbol
_atom_type_description
_atom_type_scat_dispersion_real
_atom_type_scat_dispersion_imag
_atom_type_scat_source
C C 0.0033 0.0016 'International Tables Vol C Tables 4.2.6.8 and 6.1.1.4'
H H 0.0000 0.0000 'International Tables Vol C Tables 4.2.6.8 and 6.1.1.4'
N N 0.0061 0.0033 'International Tables Vol C Tables 4.2.6.8 and 6.1.1.4'
O O 0.0106 0.0060 'International Tables Vol C Tables 4.2.6.8 and 6.1.1.4'

loop_
_geom_angle_atom_site_label_1
_geom_angle_atom_site_label_2
_geom_angle_atom_site_label_3
_geom_angle
_geom_angle_site_symmetry_1
_geom_angle_site_symmetry_3
_geom_angle_publ_flag
O1 C2 N1 134.0(3) . . ?
O1 C2 C3 135.9(3) . . ?
N1 C2 C3 90.2(2) . . ?
O2 C3 C2 123.8(2) . . ?
O2 C3 C10 58.22(17) . . ?
C2 C3 C10 128.9(3) . . ?
O2 C3 C4 124.7(2) . . ?
C2 C3 C4 88.4(2) . . ?
C10 C3 C4 135.8(3) . . ?
N1 C4 C3 85.4(2) . . ?
N1 C4 C5 114.0(2) . . ?
C3 C4 C5 113.1(3) . . ?
N1 C4 H4 113.9(16) . . ?
C3 C4 H4 118.1(15) . . ?
C5 C4 H4 110.4(15) . . ?
O5 C5 C6 103.2(3) . . ?
O5 C5 C4 110.3(2) . . ?
C6 C5 C4 115.0(3) . . ?
O5 C5 H5 111.1(15) . . ?
C6 C5 H5 106.3(15) . . ?
C4 C5 H5 110.8(14) . . ?
O6 C6 C5 104.3(2) . . ?
O6 C6 H6A 110.9 . . ?
C5 C6 H6A 110.9 . . ?
O6 C6 H6B 110.9 . . ?
C5 C6 H6B 110.9 . . ?
H6A C6 H6B 108.9 . . ?
O6 C7 O5 105.7(2) . . ?
O6 C7 C8 111.5(4) . . ?
O5 C7 C8 108.3(3) . . ?
O6 C7 C9 107.3(3) . . ?
O5 C7 C9 110.4(3) . . ?
C8 C7 C9 113.3(4) . . ?
C7 C8 H8A 109.5 . . ?
C7 C8 H8B 109.5 . . ?
H8A C8 H8B 109.5 . . ?
C7 C8 H8C 109.5 . . ?
H8A C8 H8C 109.5 . . ?
H8B C8 H8C 109.5 . . ?
C7 C9 H9A 109.5 . . ?
C7 C9 H9B 109.5 . . ?
H9A C9 H9B 109.5 . . ?
C7 C9 H9C 109.5 . . ?
H9A C9 H9C 109.5 . . ?
H9B C9 H9C 109.5 . . ?
O2 C10 N2 114.9(3) . . ?
O2 C10 C3 59.70(18) . . ?
N2 C10 C3 118.7(3) . . ?
O2 C10 H10 116.6(19) . . ?
N2 C10 H10 115.0(18) . . ?
C3 C10 H10 120.3(18) . . ?
C16 C11 C12 118.8(2) . . ?
C16 C11 N1 119.5(3) . . ?
C12 C11 N1 121.7(3) . . ?
C11 C12 C13 121.0(3) . . ?
C11 C12 H12 119.5 . . ?
C13 C12 H12 119.5 . . ?
C14 C13 C12 119.6(3) . . ?
C14 C13 H13 120.2 . . ?
C12 C13 H13 120.2 . . ?
C13 C14 O7 124.6(3) . . ?
C13 C14 C15 118.8(3) . . ?
O7 C14 C15 116.6(3) . . ?
C16 C15 C14 122.3(3) . . ?
C16 C15 H15 118.8 . . ?
C14 C15 H15 118.8 . . ?
C11 C16 C15 119.4(3) . . ?
C11 C16 H16 120.3 . . ?
C15 C16 H16 120.3 . . ?
O7 C17 H17A 109.5 . . ?
O7 C17 H17B 109.5 . . ?
H17A C17 H17B 109.5 . . ?
O7 C17 H17C 109.5 . . ?
H17A C17 H17C 109.5 . . ?
H17B C17 H17C 109.5 . . ?
C2 N1 C11 130.7(2) . . ?
C2 N1 C4 96.0(2) . . ?
C11 N1 C4 132.2(2) . . ?
O4 N2 O3 125.2(3) . . ?
O4 N2 C10 118.9(3) . . ?
O3 N2 C10 115.8(3) . . ?
C10 O2 C3 62.08(18) . . ?
C5 O5 C7 108.7(2) . . ?
C7 O6 C6 110.1(2) . . ?
C14 O7 C17 119.0(3) . . ?

loop_
_geom_bond_atom_site_label_1
_geom_bond_atom_site_label_2
_geom_bond_distance
_geom_bond_site_symmetry_2
_geom_bond_publ_flag
C2 O1 1.203(3) . ?
C2 N1 1.370(4) . ?
C2 C3 1.523(4) . ?
C3 O2 1.421(3) . ?
C3 C10 1.454(4) . ?
C3 C4 1.532(4) . ?
C4 N1 1.493(3) . ?
C4 C5 1.526(4) . ?
C4 H4 1.01(3) . ?
C5 O5 1.415(3) . ?
C5 C6 1.498(4) . ?
C5 H5 1.00(3) . ?
C6 O6 1.384(3) . ?
C6 H6A 0.9700 . ?
C6 H6B 0.9700 . ?
C7 O6 1.399(4) . ?
C7 O5 1.438(3) . ?
C7 C8 1.460(6) . ?
C7 C9 1.478(5) . ?
C8 H8A 0.9600 . ?
C8 H8B 0.9600 . ?
C8 H8C 0.9600 . ?
C9 H9A 0.9600 . ?
C9 H9B 0.9600 . ?
C9 H9C 0.9600 . ?
C10 O2 1.399(3) . ?
C10 N2 1.486(4) . ?
C10 H10 0.97(3) . ?
C11 C16 1.384(4) . ?
C11 C12 1.380(4) . ?
C11 N1 1.408(3) . ?
C12 C13 1.391(4) . ?
C12 H12 0.9300 . ?
C13 C14 1.378(4) . ?
C13 H13 0.9300 . ?
C14 O7 1.365(3) . ?
C14 C15 1.367(4) . ?
C15 C16 1.372(4) . ?
C15 H15 0.9300 . ?
C16 H16 0.9300 . ?
C17 O7 1.405(4) . ?
C17 H17A 0.9600 . ?
C17 H17B 0.9600 . ?
C17 H17C 0.9600 . ?
N2 O4 1.197(3) . ?
N2 O3 1.216(3) . ?

loop_
_geom_torsion_atom_site_label_1
_geom_torsion_atom_site_label_2
_geom_torsion_atom_site_label_3
_geom_torsion_atom_site_label_4
_geom_torsion
_geom_torsion_site_symmetry_1
_geom_torsion_site_symmetry_2
_geom_torsion_site_symmetry_3
_geom_torsion_site_symmetry_4
_geom_torsion_publ_flag
O1 C2 C3 O2 -47.1(5) . . . . ?
N1 C2 C3 O2 132.3(3) . . . . ?
O1 C2 C3 C10 27.0(6) . . . . ?
N1 C2 C3 C10 -153.5(3) . . . . ?
O1 C2 C3 C4 -178.9(4) . . . . ?
N1 C2 C3 C4 0.5(2) . . . . ?
O2 C3 C4 N1 -131.6(2) . . . . ?
C2 C3 C4 N1 -0.5(2) . . . . ?
C10 C3 C4 N1 150.3(3) . . . . ?
O2 C3 C4 C5 -17.5(4) . . . . ?
C2 C3 C4 C5 113.7(3) . . . . ?
C10 C3 C4 C5 -95.6(4) . . . . ?
N1 C4 C5 O5 -58.5(4) . . . . ?
C3 C4 C5 O5 -153.9(3) . . . . ?
N1 C4 C5 C6 -174.6(3) . . . . ?
C3 C4 C5 C6 90.0(4) . . . . ?
O5 C5 C6 O6 28.4(4) . . . . ?
C4 C5 C6 O6 148.5(3) . . . . ?
C2 C3 C10 O2 -110.0(3) . . . . ?
C4 C3 C10 O2 108.9(4) . . . . ?
O2 C3 C10 N2 -103.7(3) . . . . ?
C2 C3 C10 N2 146.3(3) . . . . ?
C4 C3 C10 N2 5.2(5) . . . . ?
C16 C11 C12 C13 1.7(4) . . . . ?
N1 C11 C12 C13 -177.7(2) . . . . ?
C11 C12 C13 C14 -1.5(4) . . . . ?
C12 C13 C14 O7 178.7(3) . . . . ?
C12 C13 C14 C15 -0.2(4) . . . . ?
C13 C14 C15 C16 1.7(5) . . . . ?
O7 C14 C15 C16 -177.2(3) . . . . ?
C12 C11 C16 C15 -0.2(4) . . . . ?
N1 C11 C16 C15 179.1(3) . . . . ?
C14 C15 C16 C11 -1.5(5) . . . . ?
O1 C2 N1 C11 -12.1(5) . . . . ?
C3 C2 N1 C11 168.4(3) . . . . ?
O1 C2 N1 C4 178.9(3) . . . . ?
C3 C2 N1 C4 -0.5(2) . . . . ?
C16 C11 N1 C2 16.1(4) . . . . ?
C12 C11 N1 C2 -164.5(3) . . . . ?
C16 C11 N1 C4 -178.8(3) . . . . ?
C12 C11 N1 C4 0.6(4) . . . . ?
C3 C4 N1 C2 0.5(2) . . . . ?
C5 C4 N1 C2 -112.7(3) . . . . ?
C3 C4 N1 C11 -168.2(3) . . . . ?
C5 C4 N1 C11 78.6(4) . . . . ?
O2 C10 N2 O4 -38.0(4) . . . . ?
C3 C10 N2 O4 29.6(4) . . . . ?
O2 C10 N2 O3 139.5(3) . . . . ?
C3 C10 N2 O3 -152.9(3) . . . . ?
N2 C10 O2 C3 109.9(3) . . . . ?
C2 C3 O2 C10 118.3(3) . . . . ?
C4 C3 O2 C10 -126.7(3) . . . . ?
C6 C5 O5 C7 -21.9(4) . . . . ?
C4 C5 O5 C7 -145.2(3) . . . . ?
O6 C7 O5 C5 7.5(4) . . . . ?
C8 C7 O5 C5 127.1(4) . . . . ?
C9 C7 O5 C5 -108.3(4) . . . . ?
O5 C7 O6 C6 11.8(4) . . . . ?
C8 C7 O6 C6 -105.7(4) . . . . ?
C9 C7 O6 C6 129.6(4) . . . . ?
C5 C6 O6 C7 -25.1(5) . . . . ?
C13 C14 O7 C17 -1.3(5) . . . . ?
C15 C14 O7 C17 177.6(3) . . . . ?

loop_
_cod_related_entry_id
_cod_related_entry_database
_cod_related_entry_code
1 ChemSpider 21194698
